data_2226804
loop_
_publ_author_name
'Smith, Graham'
'Wermuth, Urs D.'

_publ_section_title
;
 Guanidinium 2-phenylacetate
;
_journal_coeditor_code BV2147
_journal_issue 8
_journal_name_full 'Acta Crystallographica Section E'
_journal_page_first o1947
_journal_paper_doi 10.1107/S1600536810025821
_journal_volume 66
_journal_year 2010
_chemical_formula_iupac 'C H6 N3 +, C8 H7 O2 -'
_chemical_formula_moiety 'C H6 N3 +, C8 H7 O2 -'
_chemical_formula_sum 'C9 H13 N3 O2'
_chemical_formula_weight 195.22
_chemical_melting_point 443
_chemical_name_common 'guanidinium phenylacetate'
_chemical_name_systematic
;
Guanidinium 2-phenylacetate
;
_space_group_IT_number 86
_symmetry_cell_setting tetragonal
_symmetry_space_group_name_Hall '-P 4bc'
_symmetry_space_group_name_H-M 'P 42/n :2'
_atom_sites_solution_hydrogens geom
_atom_sites_solution_primary direct
_atom_sites_solution_secondary difmap
_audit_creation_method SHELXL97
_cell_angle_alpha 90.00
_cell_angle_beta 90.00
_cell_angle_gamma 90.00
_cell_formula_units_Z 8
_cell_length_a 16.8418(10)
_cell_length_b 16.8418(10)
_cell_length_c 7.8372(6)
_cell_measurement_reflns_used 2510
_cell_measurement_temperature 200(2)
_cell_measurement_theta_max 28.60
_cell_measurement_theta_min 3.11
_cell_volume 2223.0(3)
_computing_cell_refinement '<i>CrysAlis Pro</i> (Oxford Diffraction, 2009)'
_computing_data_collection '<i>CrysAlis Pro</i> (Oxford Diffraction, 2009)'
_computing_data_reduction '<i>CrysAlis Pro</i> (Oxford Diffraction, 2009)'
_computing_molecular_graphics '<i>PLATON</i> (Spek, 2009)'
_computing_publication_material '<i>PLATON</i> (Spek, 2009)'
_computing_structure_refinement '<i>SHELXL97</i> (Sheldrick, 2008)'
_computing_structure_solution '<i>SHELXS97</i> (Sheldrick, 2008)'
_diffrn_ambient_temperature 200(2)
_diffrn_measured_fraction_theta_full 0.999
_diffrn_measured_fraction_theta_max 0.999
_diffrn_measurement_device_type 'Oxford Diffraction Gemini-S CCD-detector diffractometer'
_diffrn_measurement_method '\w scans'
_diffrn_radiation_monochromator graphite
_diffrn_radiation_source 'Enhance (Mo) X-ray source'
_diffrn_radiation_type MoK\a
_diffrn_radiation_wavelength 0.71073
_diffrn_reflns_av_R_equivalents 0.0270
_diffrn_reflns_av_sigmaI/netI 0.0337
_diffrn_reflns_limit_h_max 18
_diffrn_reflns_limit_h_min -20
_diffrn_reflns_limit_k_max 20
_diffrn_reflns_limit_k_min -10
_diffrn_reflns_limit_l_max 8
_diffrn_reflns_limit_l_min -9
_diffrn_reflns_number 7477
_diffrn_reflns_theta_full 26.00
_diffrn_reflns_theta_max 26.00
_diffrn_reflns_theta_min 3.11
_diffrn_standards_number 0
_exptl_absorpt_coefficient_mu 0.085
_exptl_absorpt_correction_type none
_exptl_crystal_colour colourless
_exptl_crystal_density_diffrn 1.167
_exptl_crystal_density_method 'not measured'
_exptl_crystal_description block
_exptl_crystal_F_000 832
_exptl_crystal_size_max 0.30
_exptl_crystal_size_mid 0.25
_exptl_crystal_size_min 0.20
_refine_diff_density_max 0.141
_refine_diff_density_min -0.138
_refine_ls_extinction_method none
_refine_ls_goodness_of_fit_ref 0.925
_refine_ls_hydrogen_treatment mixed
_refine_ls_matrix_type full
_refine_ls_number_parameters 151
_refine_ls_number_reflns 2191
_refine_ls_number_restraints 0
_refine_ls_restrained_S_all 0.925
_refine_ls_R_factor_all 0.0696
_refine_ls_R_factor_gt 0.0395
_refine_ls_shift/su_max 0.001
_refine_ls_shift/su_mean 0.000
_refine_ls_structure_factor_coef Fsqd
_refine_ls_weighting_details 'calc w=1/[\s^2^(Fo^2^)+(0.0592P)^2^] where P=(Fo^2^+2Fc^2^)/3'
_refine_ls_weighting_scheme calc
_refine_ls_wR_factor_gt 0.0945
_refine_ls_wR_factor_ref 0.1010
_reflns_number_gt 1430
_reflns_number_total 2191
_reflns_threshold_expression I>2\s(I)
_cod_data_source_file bv2147.cif
_cod_data_source_block I
_cod_original_sg_symbol_H-M 'P 42/n'
_cod_database_code 2226804
_cod_database_fobs_code 2226804

loop_
_symmetry_equiv_pos_site_id
_symmetry_equiv_pos_as_xyz
1 x,y,z
2 -y,1/2+x,1/2+z
3 1/2-x,1/2-y,z
4 1/2+y,-x,1/2+z
5 -x,-y,-z
6 y,1/2-x,1/2-z
7 1/2+x,1/2+y,-z
8 1/2-y,x,1/2-z

loop_
_atom_site_aniso_label
_atom_site_aniso_U_11
_atom_site_aniso_U_22
_atom_site_aniso_U_33
_atom_site_aniso_U_12
_atom_site_aniso_U_13
_atom_site_aniso_U_23
O21 0.0885(9) 0.0400(6) 0.0317(6) 0.0054(6) -0.0136(5) -0.0003(5)
O22 0.0728(8) 0.0548(7) 0.0279(6) -0.0017(6) 0.0036(5) -0.0026(5)
C1 0.0399(8) 0.0297(8) 0.0397(8) 0.0033(7) -0.0008(7) 0.0028(6)
C2 0.0427(9) 0.0458(10) 0.0646(11) -0.0026(8) -0.0051(8) 0.0073(8)
C3 0.1009(18) 0.0509(12) 0.0807(15) -0.0161(12) -0.0466(13) 0.0084(11)
C4 0.185(3) 0.0493(12) 0.0411(11) 0.0059(15) -0.0096(14) -0.0145(9)
C5 0.1019(18) 0.0733(14) 0.0699(14) 0.0135(13) 0.0366(13) -0.0137(12)
C6 0.0406(10) 0.0558(11) 0.0698(12) 0.0006(8) 0.0068(8) -0.0051(9)
C11 0.0797(13) 0.0446(9) 0.0406(9) 0.0064(9) -0.0023(8) 0.0044(7)
C21 0.0400(8) 0.0445(9) 0.0288(8) 0.0002(7) 0.0003(6) 0.0004(7)
N1G 0.0462(9) 0.0832(11) 0.0318(8) 0.0094(8) 0.0017(7) 0.0011(7)
N2G 0.0433(9) 0.0805(11) 0.0312(8) 0.0052(8) -0.0022(7) -0.0033(7)
N3G 0.0449(8) 0.0599(9) 0.0288(8) 0.0051(6) 0.0005(6) 0.0030(6)
C1G 0.0415(9) 0.0413(8) 0.0314(8) -0.0044(7) -0.0011(7) -0.0003(6)

loop_
_atom_site_type_symbol
_atom_site_label
_atom_site_fract_x
_atom_site_fract_y
_atom_site_fract_z
_atom_site_U_iso_or_equiv
_atom_site_thermal_displace_type
_atom_site_calc_flag
_atom_site_refinement_flags
_atom_site_occupancy
O O21 0.64098(7) 0.43351(6) 0.19316(12) 0.0534(4) Uani . . 1.000
O O22 0.62981(7) 0.44279(6) -0.08684(12) 0.0518(4) Uani . . 1.000
C C1 0.61757(8) 0.59370(8) 0.25158(18) 0.0364(5) Uani . . 1.000
C C2 0.68820(9) 0.61788(9) 0.3219(2) 0.0510(6) Uani . . 1.000
C C3 0.69086(15) 0.64720(11) 0.4853(3) 0.0775(9) Uani . . 1.000
C C4 0.6222(2) 0.65222(12) 0.5811(2) 0.0918(11) Uani . . 1.000
C C5 0.55179(15) 0.62730(13) 0.5105(3) 0.0817(9) Uani . . 1.000
C C6 0.54971(10) 0.59874(10) 0.3487(2) 0.0554(6) Uani . . 1.000
C C11 0.61473(11) 0.56093(9) 0.07399(18) 0.0550(6) Uani . . 1.000
C C21 0.62985(8) 0.47232(9) 0.05979(17) 0.0378(5) Uani . . 1.000
N N1G 0.77589(11) 0.40624(9) 0.41545(18) 0.0537(5) Uani . . 1.000
N N2G 0.77186(10) 0.40368(9) 0.70667(17) 0.0517(5) Uani . . 1.000
N N3G 0.66128(8) 0.43990(8) 0.55565(18) 0.0445(5) Uani . . 1.000
C C1G 0.73652(9) 0.41692(8) 0.55946(17) 0.0381(5) Uani . . 1.000
H H2 0.73470 0.61440 0.25830 0.0610 Uiso calc R 1.000
H H3 0.73900 0.66370 0.53150 0.0930 Uiso calc R 1.000
H H4 0.62360 0.67210 0.69180 0.1100 Uiso calc R 1.000
H H5 0.50520 0.63000 0.57400 0.0980 Uiso calc R 1.000
H H6 0.50160 0.58230 0.30260 0.0670 Uiso calc R 1.000
H H11 0.65390 0.58860 0.00530 0.0660 Uiso calc R 1.000
H H12 0.56290 0.57230 0.02590 0.0660 Uiso calc R 1.000
H H11G 0.8248(12) 0.3924(10) 0.4193(18) 0.054(5) Uiso . . 1.000
H H12G 0.7504(10) 0.4141(10) 0.321(2) 0.063(5) Uiso . . 1.000
H H21G 0.7451(10) 0.4104(9) 0.795(2) 0.049(5) Uiso . . 1.000
H H22G 0.8201(12) 0.3872(10) 0.710(2) 0.061(6) Uiso . . 1.000
H H31G 0.6432(9) 0.4549(9) 0.453(2) 0.049(5) Uiso . . 1.000
H H32G 0.6410(10) 0.4547(10) 0.651(2) 0.055(5) Uiso . . 1.000

loop_
_atom_type_symbol
_atom_type_description
_atom_type_scat_dispersion_real
_atom_type_scat_dispersion_imag
_atom_type_scat_source
C C 0.0033 0.0016 'International Tables Vol C Tables 4.2.6.8 and 6.1.1.4'
H H 0.0000 0.0000 'International Tables Vol C Tables 4.2.6.8 and 6.1.1.4'
N N 0.0061 0.0033 'International Tables Vol C Tables 4.2.6.8 and 6.1.1.4'
O O 0.0106 0.0060 'International Tables Vol C Tables 4.2.6.8 and 6.1.1.4'

loop_
_geom_angle_atom_site_label_1
_geom_angle_atom_site_label_2
_geom_angle_atom_site_label_3
_geom_angle_site_symmetry_1
_geom_angle_site_symmetry_2
_geom_angle_site_symmetry_3
_geom_angle
_geom_angle_publ_flag
C1G N1G H12G . . . 117.4(11) no
H11G N1G H12G . . . 123.3(15) no
C1G N1G H11G . . . 119.3(10) no
C1G N2G H22G . . . 120.6(11) no
H21G N2G H22G . . . 122.0(15) no
C1G N2G H21G . . . 117.4(11) no
C1G N3G H32G . . . 116.5(11) no
H31G N3G H32G . . . 124.3(15) no
C1G N3G H31G . . . 115.3(10) no
C2 C1 C6 . . . 118.65(14) no
C2 C1 C11 . . . 120.66(13) no
C6 C1 C11 . . . 120.68(14) no
C1 C2 C3 . . . 120.62(16) no
C2 C3 C4 . . . 120.1(2) no
C3 C4 C5 . . . 119.00(18) no
C4 C5 C6 . . . 120.5(2) no
C1 C6 C5 . . . 121.17(17) no
C1 C11 C21 . . . 115.15(12) no
O21 C21 C11 . . . 118.63(12) no
O22 C21 C11 . . . 117.24(12) no
O21 C21 O22 . . . 124.14(14) no
C1 C2 H2 . . . 120.00 no
C3 C2 H2 . . . 120.00 no
C2 C3 H3 . . . 120.00 no
C4 C3 H3 . . . 120.00 no
C5 C4 H4 . . . 120.00 no
C3 C4 H4 . . . 121.00 no
C4 C5 H5 . . . 120.00 no
C6 C5 H5 . . . 120.00 no
C1 C6 H6 . . . 119.00 no
C5 C6 H6 . . . 119.00 no
C21 C11 H11 . . . 109.00 no
C21 C11 H12 . . . 108.00 no
H11 C11 H12 . . . 108.00 no
C1 C11 H11 . . . 108.00 no
C1 C11 H12 . . . 108.00 no
N2G C1G N3G . . . 120.08(14) no
N1G C1G N2G . . . 119.89(15) no
N1G C1G N3G . . . 120.02(14) no

loop_
_geom_bond_atom_site_label_1
_geom_bond_atom_site_label_2
_geom_bond_site_symmetry_1
_geom_bond_site_symmetry_2
_geom_bond_distance
_geom_bond_publ_flag
O21 C21 . . 1.2470(17) no
O22 C21 . . 1.2522(17) no
N1G C1G . . 1.321(2) no
N2G C1G . . 1.317(2) no
N3G C1G . . 1.325(2) no
N1G H11G . . 0.86(2) no
N1G H12G . . 0.866(16) no
N2G H21G . . 0.834(16) no
N2G H22G . . 0.86(2) no
N3G H31G . . 0.897(16) no
N3G H32G . . 0.859(16) no
C1 C6 . . 1.376(2) no
C1 C11 . . 1.498(2) no
C1 C2 . . 1.373(2) no
C2 C3 . . 1.373(3) no
C3 C4 . . 1.381(4) no
C4 C5 . . 1.374(4) no
C5 C6 . . 1.357(3) no
C11 C21 . . 1.518(2) no
C2 H2 . . 0.9300 no
C3 H3 . . 0.9300 no
C4 H4 . . 0.9300 no
C5 H5 . . 0.9300 no
C6 H6 . . 0.9300 no
C11 H12 . . 0.9700 no
C11 H11 . . 0.9700 no

loop_
_geom_hbond_atom_site_label_D
_geom_hbond_atom_site_label_H
_geom_hbond_atom_site_label_A
_geom_hbond_site_symmetry_A
_geom_hbond_distance_DH
_geom_hbond_distance_HA
_geom_hbond_distance_DA
_geom_hbond_angle_DHA
_geom_hbond_publ_flag
N1G H11G O22 4_565 0.86(2) 2.02(2) 2.876(2) 173.9(15) yes
N1G H12G O21 . 0.866(16) 2.123(17) 2.900(2) 149.0(15) yes
N2G H21G O22 1_556 0.834(16) 2.219(17) 2.9625(19) 148.5(15) yes
N2G H22G O21 4_565 0.86(2) 1.97(2) 2.827(2) 172.6(15) yes
N3G H31G O21 . 0.897(16) 2.068(16) 2.8634(17) 147.2(13) yes
N3G H32G O22 1_556 0.859(16) 2.073(16) 2.8520(17) 150.5(15) yes

loop_
_geom_torsion_atom_site_label_1
_geom_torsion_atom_site_label_2
_geom_torsion_atom_site_label_3
_geom_torsion_atom_site_label_4
_geom_torsion_site_symmetry_1
_geom_torsion_site_symmetry_2
_geom_torsion_site_symmetry_3
_geom_torsion_site_symmetry_4
_geom_torsion
_geom_torsion_publ_flag
C6 C1 C2 C3 . . . . -0.6(2) no
C11 C1 C2 C3 . . . . -179.37(15) no
C2 C1 C6 C5 . . . . 0.3(2) no
C11 C1 C6 C5 . . . . 179.08(16) no
C2 C1 C11 C21 . . . . 86.98(18) no
C6 C1 C11 C21 . . . . -91.75(18) no
C1 C2 C3 C4 . . . . 0.4(3) no
C2 C3 C4 C5 . . . . 0.2(3) no
C3 C4 C5 C6 . . . . -0.5(3) no
C4 C5 C6 C1 . . . . 0.2(3) no
C1 C11 C21 O21 . . . . 2.0(2) no
C1 C11 C21 O22 . . . . -178.42(13) no

loop_
_cod_related_entry_id
_cod_related_entry_database
_cod_related_entry_code
1 ChemSpider 30656147
